data_1553108
loop_
_publ_author_name
'Zhang, Shuo'
'Chen, Ying'
'Wang, Jianwu'
'Pan, Yue'
'Xu, Zhenghu'
'Tung, Chen-Ho'

_publ_section_title
;
 An efficient synthesis of gem-diiodoolefins and (E)-iodoalkenes from
 propargylic amides with a Cu(i)/Cu(iii) cycle
;
_journal_issue 5
_journal_name_full 'Organic Chemistry Frontiers'
_journal_page_first 578
_journal_paper_doi 10.1039/C5QO00043B
_journal_volume 2
_journal_year 2015
_chemical_formula_moiety 'C23 H25 N O5'
_chemical_formula_sum 'C23 H25 N O5'
_chemical_formula_weight 395.44
_chemical_name_systematic zhangshuotrienes
_space_group_crystal_system triclinic
_space_group_IT_number 2
_space_group_name_Hall '-P 1'
_space_group_name_H-M_alt 'P -1'
_atom_sites_solution_hydrogens geom
_atom_sites_solution_primary direct
_atom_sites_solution_secondary difmap
_audit_creation_date 2015-01-20
_audit_creation_method
;
Olex2 1.2
(compiled 2015.01.12 svn.r3133 for OlexSys, GUI svn.r4987)
;
_audit_update_record
;
2015-01-31 deposited with the CCDC.
2015-03-27 downloaded from the CCDC.
;
_cell_angle_alpha 87.764(2)
_cell_angle_beta 69.092(3)
_cell_angle_gamma 73.409(3)
_cell_formula_units_Z 2
_cell_length_a 9.2215(6)
_cell_length_b 10.9612(7)
_cell_length_c 11.6484(7)
_cell_measurement_reflns_used 7009
_cell_measurement_temperature 296(2)
_cell_measurement_theta_max 63.77
_cell_measurement_theta_min 4.07
_cell_volume 1051.48(12)
_computing_molecular_graphics 'Olex2 (Dolomanov et al., 2009)'
_computing_publication_material 'Olex2 (Dolomanov et al., 2009)'
_computing_structure_refinement 'XL (Sheldrick, 2008)'
_computing_structure_solution 'SHELXS-97 (Sheldrick, 1990)'
_diffrn_ambient_temperature 296.15
_diffrn_measured_fraction_theta_full 0.933
_diffrn_measured_fraction_theta_max 0.933
_diffrn_measurement_device_type 'Bruker APEX-II CCD'
_diffrn_measurement_method '\f and \w scans'
_diffrn_radiation_monochromator graphite
_diffrn_radiation_type CuK\a
_diffrn_radiation_wavelength 1.54178
_diffrn_reflns_av_R_equivalents 0.0204
_diffrn_reflns_av_unetI/netI 0.0215
_diffrn_reflns_limit_h_max 10
_diffrn_reflns_limit_h_min -9
_diffrn_reflns_limit_k_max 12
_diffrn_reflns_limit_k_min -11
_diffrn_reflns_limit_l_max 13
_diffrn_reflns_limit_l_min -12
_diffrn_reflns_number 8884
_diffrn_reflns_theta_full 63.77
_diffrn_reflns_theta_max 63.77
_diffrn_reflns_theta_min 4.07
_diffrn_source 'fine-focus sealed tube'
_diffrn_standards_number 0
_exptl_absorpt_coefficient_mu 0.718
_exptl_absorpt_correction_type none
_exptl_crystal_density_diffrn 1.249
_exptl_crystal_density_method 'not measured'
_exptl_crystal_F_000 420
_refine_diff_density_max 0.735
_refine_diff_density_min -0.227
_refine_diff_density_rms 0.039
_refine_ls_extinction_coef 0.0095(10)
_refine_ls_extinction_expression Fc^*^=kFc[1+0.001xFc^2^\l^3^/sin(2\q)]^-1/4^
_refine_ls_extinction_method SHELXL
_refine_ls_goodness_of_fit_ref 1.061
_refine_ls_hydrogen_treatment constr
_refine_ls_matrix_type full
_refine_ls_number_parameters 265
_refine_ls_number_reflns 3233
_refine_ls_number_restraints 0
_refine_ls_restrained_S_all 1.061
_refine_ls_R_factor_all 0.0557
_refine_ls_R_factor_gt 0.0539
_refine_ls_shift/su_max 1.430
_refine_ls_shift/su_mean 0.026
_refine_ls_structure_factor_coef Fsqd
_refine_ls_weighting_details 'calc w=1/[\s^2^(Fo^2^)+(0.0765P)^2^+0.4630P] where P=(Fo^2^+2Fc^2^)/3'
_refine_ls_weighting_scheme calc
_refine_ls_wR_factor_gt 0.1496
_refine_ls_wR_factor_ref 0.1513
_reflns_number_gt 3074
_reflns_number_total 3233
_reflns_threshold_expression >2sigma(I)
_cod_data_source_file c5qo00043b2.cif
_cod_data_source_block p
_cod_original_cell_volume 1051.48(11)
_cod_database_code 1553108
_olex2_refinement_description
;
1. Fixed Uiso
 At 1.2 times of:
  All C(H) groups, All C(H,H) groups
 At 1.5 times of:
  All C(H,H,H) groups
2.a Secondary CH2 refined with riding coordinates:
 C10(H10A,H10B), C11(H11A,H11B), C12(H12A,H12B), C13(H13A,H13B), C14(H14A,H14B)
2.b Aromatic/amide H refined with riding coordinates:
 C1(H1), C2(H2), C3(H3), C5(H5), C6(H6), C16(H16), C17(H17), C20(H20), C21(H21)
2.c Idealised Me refined as rotating group:
 C19(H19A,H19B,H19C), C23(H23A,H23B,H23C)
;
_olex2_submission_special_instructions 'No special instructions were received'

loop_
_space_group_symop_id
_space_group_symop_operation_xyz
1 'x, y, z'
2 '-x, -y, -z'

loop_
_atom_site_label
_atom_site_type_symbol
_atom_site_fract_x
_atom_site_fract_y
_atom_site_fract_z
_atom_site_U_iso_or_equiv
_atom_site_adp_type
_atom_site_occupancy
_atom_site_calc_flag
_atom_site_refinement_flags_posn
C1 C -0.4435(3) 0.4463(2) 0.2407(2) 0.0642(6) Uani 1 d .
H1 H -0.5445 0.4937 0.2948 0.077 Uiso 1 calc R
C2 C -0.3483(3) 0.3471(2) 0.2812(2) 0.0679(7) Uani 1 d .
H2 H -0.3848 0.3278 0.3631 0.081 Uiso 1 calc R
C3 C -0.1986(3) 0.2758(2) 0.2012(2) 0.0577(6) Uani 1 d .
H3 H -0.1352 0.2085 0.2293 0.069 Uiso 1 calc R
C4 C -0.1424(2) 0.30448(18) 0.07881(18) 0.0469(5) Uani 1 d .
C5 C -0.2390(3) 0.4056(2) 0.0388(2) 0.0602(6) Uani 1 d .
H5 H -0.2025 0.4265 -0.0427 0.072 Uiso 1 calc R
C6 C -0.3887(3) 0.4750(2) 0.1197(2) 0.0661(6) Uani 1 d .
H6 H -0.4533 0.5420 0.0921 0.079 Uiso 1 calc R
C7 C 0.0131(2) 0.22743(18) -0.00916(18) 0.0455(5) Uani 1 d .
C8 C 0.2320(2) 0.05980(18) -0.05858(17) 0.0430(5) Uani 1 d .
C9 C 0.2335(2) 0.13784(17) -0.17011(17) 0.0421(5) Uani 1 d .
C10 C 0.3782(3) 0.19310(19) -0.21821(19) 0.0492(5) Uani 1 d .
H10A H 0.3738 0.2486 -0.1534 0.059 Uiso 1 calc R
H10B H 0.4782 0.1238 -0.2388 0.059 Uiso 1 calc R
C11 C 0.3803(3) 0.2680(2) -0.3309(2) 0.0544(5) Uani 1 d .
H11A H 0.2878 0.3439 -0.3079 0.065 Uiso 1 calc R
H11B H 0.4780 0.2950 -0.3613 0.065 Uiso 1 calc R
C12 C 0.3747(3) 0.1891(2) -0.4323(2) 0.0619(6) Uani 1 d .
H12A H 0.4725 0.1176 -0.4610 0.074 Uiso 1 calc R
H12B H 0.3709 0.2409 -0.5011 0.074 Uiso 1 calc R
C13 C 0.2273(3) 0.1396(2) -0.38662(19) 0.0547(5) Uani 1 d .
H13A H 0.1296 0.2112 -0.3654 0.066 Uiso 1 calc R
H13B H 0.2293 0.0864 -0.4520 0.066 Uiso 1 calc R
C14 C 0.2234(2) 0.06302(18) -0.27493(18) 0.0459(5) Uani 1 d .
H14A H 0.3137 -0.0145 -0.2992 0.055 Uiso 1 calc R
H14B H 0.1239 0.0386 -0.2448 0.055 Uiso 1 calc R
C15 C 0.3316(2) -0.05049(18) -0.04092(18) 0.0456(5) Uani 1 d .
C16 C 0.4817(2) -0.11695(18) -0.13930(19) 0.0468(5) Uani 1 d .
H16 H 0.5014 -0.0844 -0.2165 0.056 Uiso 1 calc R
C17 C 0.5929(3) -0.21956(19) -0.1287(2) 0.0519(5) Uani 1 d .
H17 H 0.5785 -0.2520 -0.0517 0.062 Uiso 1 calc R
C18 C 0.7368(3) -0.2834(2) -0.2332(2) 0.0546(5) Uani 1 d .
C19 C 0.9591(4) -0.4697(3) -0.2985(3) 0.1043(12) Uani 1 d .
H19A H 0.9302 -0.4844 -0.3671 0.156 Uiso 1 calc GR
H19B H 0.9997 -0.5499 -0.2680 0.156 Uiso 1 calc GR
H19C H 1.0414 -0.4265 -0.3246 0.156 Uiso 1 calc GR
C20 C 0.2927(3) -0.1144(2) 0.0741(2) 0.0531(5) Uani 1 d .
H20 H 0.3258 -0.2030 0.0631 0.064 Uiso 1 calc R
C21 C 0.2224(3) -0.0719(2) 0.1861(2) 0.0559(6) Uani 1 d .
H21 H 0.1809 0.0157 0.2056 0.067 Uiso 1 calc R
C22 C 0.2060(2) -0.1613(2) 0.2869(2) 0.0554(5) Uani 1 d .
C23 C 0.1279(4) -0.1753(3) 0.4986(2) 0.0842(8) Uani 1 d .
H23A H 0.2291 -0.2381 0.4889 0.126 Uiso 1 calc GR
H23B H 0.0470 -0.2171 0.5060 0.126 Uiso 1 calc GR
H23C H 0.0944 -0.1206 0.5715 0.126 Uiso 1 calc GR
N1 N 0.0824(2) 0.24380(15) -0.12079(15) 0.0461(4) Uani 1 d .
O1 O 0.8189(2) -0.39247(16) -0.20273(18) 0.0850(6) Uani 1 d .
O2 O 0.7785(2) -0.2461(2) -0.33346(18) 0.0947(7) Uani 1 d .
O3 O 0.09231(17) 0.12004(13) 0.03780(12) 0.0503(4) Uani 1 d .
O4 O 0.2430(2) -0.27476(19) 0.27227(16) 0.0790(5) Uani 1 d .
O5 O 0.1476(2) -0.10114(17) 0.39411(16) 0.0768(5) Uani 1 d .

loop_
_atom_site_aniso_label
_atom_site_aniso_U_11
_atom_site_aniso_U_22
_atom_site_aniso_U_33
_atom_site_aniso_U_23
_atom_site_aniso_U_13
_atom_site_aniso_U_12
C1 0.0524(14) 0.0544(13) 0.0737(16) -0.0122(11) -0.0135(11) -0.0072(10)
C2 0.0645(16) 0.0702(15) 0.0550(13) 0.0020(11) -0.0085(11) -0.0151(12)
C3 0.0565(14) 0.0527(12) 0.0564(13) 0.0077(10) -0.0182(10) -0.0077(10)
C4 0.0492(12) 0.0401(10) 0.0495(11) 0.0026(8) -0.0179(9) -0.0100(8)
C5 0.0624(15) 0.0480(12) 0.0583(13) 0.0063(10) -0.0191(11) -0.0021(10)
C6 0.0626(15) 0.0450(12) 0.0796(17) -0.0007(11) -0.0271(12) 0.0032(10)
C7 0.0474(12) 0.0388(10) 0.0506(11) 0.0067(8) -0.0221(9) -0.0077(8)
C8 0.0406(11) 0.0432(10) 0.0443(10) 0.0048(8) -0.0166(8) -0.0092(8)
C9 0.0409(11) 0.0387(9) 0.0462(10) 0.0081(8) -0.0198(8) -0.0064(8)
C10 0.0473(12) 0.0478(11) 0.0591(12) 0.0077(9) -0.0266(10) -0.0144(9)
C11 0.0468(13) 0.0525(12) 0.0639(13) 0.0146(10) -0.0191(10) -0.0171(9)
C12 0.0626(15) 0.0728(15) 0.0481(12) 0.0148(10) -0.0159(10) -0.0231(12)
C13 0.0591(14) 0.0613(13) 0.0495(11) 0.0060(10) -0.0272(10) -0.0166(10)
C14 0.0433(11) 0.0447(10) 0.0521(11) 0.0056(8) -0.0208(9) -0.0122(8)
C15 0.0467(12) 0.0429(10) 0.0520(11) 0.0106(8) -0.0249(9) -0.0120(8)
C16 0.0479(12) 0.0426(10) 0.0524(11) 0.0109(8) -0.0238(9) -0.0106(8)
C17 0.0520(13) 0.0477(11) 0.0548(12) 0.0117(9) -0.0239(10) -0.0080(9)
C18 0.0504(13) 0.0484(12) 0.0618(13) 0.0120(10) -0.0221(10) -0.0085(9)
C19 0.073(2) 0.0683(18) 0.117(3) 0.0097(17) 0.0000(17) 0.0160(14)
C20 0.0455(12) 0.0559(12) 0.0600(13) 0.0150(10) -0.0249(10) -0.0119(9)
C21 0.0503(13) 0.0487(12) 0.0664(14) 0.0055(10) -0.0231(11) -0.0084(9)
C22 0.0377(12) 0.0599(14) 0.0639(14) 0.0162(11) -0.0172(10) -0.0102(9)
C23 0.086(2) 0.098(2) 0.0538(14) 0.0233(13) -0.0194(13) -0.0148(16)
N1 0.0456(10) 0.0422(9) 0.0464(9) 0.0073(7) -0.0177(7) -0.0059(7)
O1 0.0666(12) 0.0609(10) 0.0873(12) 0.0239(9) -0.0094(9) 0.0153(8)
O2 0.0793(14) 0.0948(14) 0.0685(12) 0.0289(10) -0.0079(9) 0.0095(10)
O3 0.0494(9) 0.0468(8) 0.0466(8) 0.0107(6) -0.0171(6) -0.0030(6)
O4 0.0773(13) 0.0787(13) 0.0672(11) 0.0063(9) -0.0206(9) -0.0091(9)
O5 0.0904(13) 0.0753(11) 0.0588(10) 0.0186(9) -0.0230(9) -0.0223(10)

loop_
_atom_type_symbol
_atom_type_description
_atom_type_scat_dispersion_real
_atom_type_scat_dispersion_imag
_atom_type_scat_source
C C 0.0181 0.0091 'International Tables Vol C Tables 4.2.6.8 and 6.1.1.4'
H H 0.0000 0.0000 'International Tables Vol C Tables 4.2.6.8 and 6.1.1.4'
N N 0.0311 0.0180 'International Tables Vol C Tables 4.2.6.8 and 6.1.1.4'
O O 0.0492 0.0322 'International Tables Vol C Tables 4.2.6.8 and 6.1.1.4'

loop_
_geom_angle_atom_site_label_1
_geom_angle_atom_site_label_2
_geom_angle_atom_site_label_3
_geom_angle
C2 C1 C6 119.6(2)
C1 C2 C3 120.5(2)
C2 C3 C4 120.1(2)
C3 C4 C5 119.0(2)
C3 C4 C7 121.29(18)
C5 C4 C7 119.69(19)
C6 C5 C4 120.1(2)
C1 C6 C5 120.7(2)
N1 C7 C4 128.68(18)
N1 C7 O3 116.39(17)
O3 C7 C4 114.92(17)
C15 C8 C9 133.73(18)
C15 C8 O3 119.15(17)
O3 C8 C9 107.07(15)
C8 C9 C10 113.14(15)
C8 C9 C14 112.39(15)
C10 C9 C14 110.73(16)
N1 C9 C8 102.87(15)
N1 C9 C10 108.94(15)
N1 C9 C14 108.33(15)
C11 C10 C9 112.59(16)
C12 C11 C10 111.55(17)
C11 C12 C13 111.02(18)
C14 C13 C12 111.52(17)
C13 C14 C9 112.52(16)
C8 C15 C16 121.28(18)
C8 C15 C20 122.99(19)
C16 C15 C20 115.64(17)
C17 C16 C15 125.85(19)
C16 C17 C18 122.3(2)
O1 C18 C17 110.92(19)
O2 C18 C17 126.0(2)
O2 C18 O1 123.1(2)
C21 C20 C15 132.2(2)
C20 C21 C22 120.5(2)
O4 C22 C21 125.2(2)
O4 C22 O5 123.1(2)
O5 C22 C21 111.7(2)
C7 N1 C9 107.73(15)
C18 O1 C19 117.3(2)
C8 O3 C7 105.94(14)
C22 O5 C23 117.6(2)

loop_
_geom_bond_atom_site_label_1
_geom_bond_atom_site_label_2
_geom_bond_distance
C1 C2 1.373(4)
C1 C6 1.374(3)
C2 C3 1.381(3)
C3 C4 1.389(3)
C4 C5 1.390(3)
C4 C7 1.465(3)
C5 C6 1.379(3)
C7 N1 1.259(3)
C7 O3 1.401(2)
C8 C9 1.526(3)
C8 C15 1.352(3)
C8 O3 1.377(2)
C9 C10 1.537(3)
C9 C14 1.541(3)
C9 N1 1.475(2)
C10 C11 1.518(3)
C11 C12 1.514(3)
C12 C13 1.519(3)
C13 C14 1.516(3)
C15 C16 1.455(3)
C15 C20 1.464(3)
C16 C17 1.324(3)
C17 C18 1.455(3)
C18 O1 1.331(3)
C18 O2 1.188(3)
C19 O1 1.433(3)
C20 C21 1.269(3)
C21 C22 1.494(3)
C22 O4 1.194(3)
C22 O5 1.290(3)
C23 O5 1.423(3)
